data_2205434
loop_
_publ_author_name
'Raja Dey'
'S. Chanda'
'A. Pal'
'S. Roychowdhury'

_publ_section_title
;
 21-Acetoxy-17\a-4-pregnene-3,20-dione
;
_journal_issue 4
_journal_name_full 'Acta Crystallographica Section E'
_journal_page_first o980
_journal_page_last o982
_journal_paper_doi 10.1107/S1600536805007415
_journal_volume 61
_journal_year 2005
_chemical_formula_iupac 'C23 H32 O4'
_chemical_formula_moiety 'C23 H32 O4'
_chemical_formula_sum 'C23 H32 O4'
_chemical_formula_weight 372.49
_chemical_name_systematic
;
21-Acetoxy-17\a-4-pregnene-3,20-dione
;
_space_group_IT_number 19
_symmetry_cell_setting orthorhombic
_symmetry_space_group_name_Hall 'P 2ac 2ab'
_symmetry_space_group_name_H-M 'P 21 21 21'
_atom_sites_solution_hydrogens geom
_atom_sites_solution_primary direct
_atom_sites_solution_secondary difmap
_audit_creation_method SHELXL-97
_cell_angle_alpha 90.00
_cell_angle_beta 90.00
_cell_angle_gamma 90.00
_cell_formula_units_Z 4
_cell_length_a 7.590(2)
_cell_length_b 12.098(3)
_cell_length_c 22.228(4)
_cell_measurement_reflns_used 50
_cell_measurement_temperature 293(2)
_cell_measurement_theta_max 71.04
_cell_measurement_theta_min 3.98
_cell_volume 2041.1(8)
_computing_cell_refinement XDS
_computing_data_collection 'XDS (Kabsch, 1988)'
_computing_data_reduction XDS
_computing_molecular_graphics 'ORTEP-3 (Farrugia, 1997) and DIAMOND (Brandenburg, 2004)'
_computing_publication_material SHELXL97
_computing_structure_refinement 'SHELXL97 (Sheldrick, 1997)'
_computing_structure_solution 'SHELXS97 (Sheldrick, 1997)'
_diffrn_ambient_temperature 293(2)
_diffrn_measured_fraction_theta_full 0.857
_diffrn_measured_fraction_theta_max 0.829
_diffrn_measurement_device_type 'Enraf--Nonius CAD-4'
_diffrn_measurement_method \w--2\q
_diffrn_radiation_monochromator graphite
_diffrn_radiation_source 'fine-focus sealed tube'
_diffrn_radiation_type CuK\a
_diffrn_radiation_wavelength 1.54180
_diffrn_reflns_av_R_equivalents 0.0000
_diffrn_reflns_av_sigmaI/netI 0.0077
_diffrn_reflns_limit_h_max 9
_diffrn_reflns_limit_h_min 0
_diffrn_reflns_limit_k_max 14
_diffrn_reflns_limit_k_min 0
_diffrn_reflns_limit_l_max 27
_diffrn_reflns_limit_l_min 0
_diffrn_reflns_number 1885
_diffrn_reflns_theta_full 67.50
_diffrn_reflns_theta_max 71.04
_diffrn_reflns_theta_min 3.98
_diffrn_standards_decay_% 0
_diffrn_standards_interval_count 150
_diffrn_standards_interval_time 0
_diffrn_standards_number 3
_exptl_absorpt_coefficient_mu 0.648
_exptl_absorpt_correction_type none
_exptl_crystal_colour colorless
_exptl_crystal_density_diffrn 1.212
_exptl_crystal_density_meas 1.23
_exptl_crystal_density_method 'flotation in benzene/bromoform'
_exptl_crystal_description parallelepiped
_exptl_crystal_F_000 808
_exptl_crystal_size_max 0.42
_exptl_crystal_size_mid 0.35
_exptl_crystal_size_min 0.30
_refine_diff_density_max 0.196
_refine_diff_density_min -0.182
_refine_ls_extinction_method none
_refine_ls_goodness_of_fit_ref 1.005
_refine_ls_hydrogen_treatment constr
_refine_ls_matrix_type full
_refine_ls_number_parameters 247
_refine_ls_number_reflns 1885
_refine_ls_number_restraints 0
_refine_ls_restrained_S_all 1.005
_refine_ls_R_factor_all 0.0554
_refine_ls_R_factor_gt 0.0541
_refine_ls_shift/su_max 0.000
_refine_ls_shift/su_mean 0.000
_refine_ls_structure_factor_coef Fsqd
_refine_ls_weighting_details 'calc w = 1/[\s^2^(Fo^2^)+(0.0939P)^2^+0.6818P] where P = (Fo^2^+2Fc^2^)/3'
_refine_ls_weighting_scheme calc
_refine_ls_wR_factor_gt 0.1545
_refine_ls_wR_factor_ref 0.1549
_reflns_number_gt 1882
_reflns_number_total 1885
_reflns_threshold_expression I>2\s(I)
_cod_data_source_file cf6413.cif
_cod_data_source_block I
_cod_database_code 2205434
_cod_database_fobs_code 2205434

loop_
_symmetry_equiv_pos_as_xyz
'x, y, z'
'-x+1/2, -y, z+1/2'
'x+1/2, -y+1/2, -z'
'-x, y+1/2, -z+1/2'

loop_
_atom_site_label
_atom_site_fract_x
_atom_site_fract_y
_atom_site_fract_z
_atom_site_U_iso_or_equiv
_atom_site_adp_type
_atom_site_calc_flag
_atom_site_refinement_flags
_atom_site_occupancy
_atom_site_type_symbol
C1 0.1389(6) 0.0308(3) 0.5545(2) 0.0800(12) Uani d . 1 C
H1A 0.1158 0.0585 0.5143 0.096 Uiso calc R 1 H
H1B 0.2554 0.0558 0.5662 0.096 Uiso calc R 1 H
C2 0.1374(6) -0.0947(3) 0.5531(2) 0.0849(13) Uani d . 1 C
H2A 0.2215 -0.1205 0.5234 0.102 Uiso calc R 1 H
H2B 0.1735 -0.1229 0.5920 0.102 Uiso calc R 1 H
C3 -0.0391(6) -0.1380(3) 0.53824(17) 0.0743(10) Uani d . 1 C
O3 -0.0592(5) -0.2283(3) 0.51497(16) 0.1028(11) Uani d . 1 O
C4 -0.1875(6) -0.0700(3) 0.5555(2) 0.0793(11) Uani d . 1 C
H4 -0.2997 -0.0957 0.5461 0.095 Uiso calc R 1 H
C5 -0.1749(5) 0.0280(3) 0.58421(18) 0.0683(9) Uani d . 1 C
C6 -0.3323(7) 0.0856(4) 0.6090(3) 0.1043(17) Uani d . 1 C
H6A -0.3355 0.0753 0.6522 0.125 Uiso calc R 1 H
H6B -0.4378 0.0524 0.5922 0.125 Uiso calc R 1 H
C7 -0.3324(5) 0.2103(4) 0.5949(3) 0.0964(16) Uani d . 1 C
H7A -0.3416 0.2215 0.5518 0.116 Uiso calc R 1 H
H7B -0.4332 0.2451 0.6139 0.116 Uiso calc R 1 H
C8 -0.1629(5) 0.2629(3) 0.61813(18) 0.0644(9) Uani d . 1 C
H8 -0.1548 0.2511 0.6617 0.077 Uiso calc R 1 H
C9 -0.0063(4) 0.2071(3) 0.58758(15) 0.0555(8) Uani d . 1 C
H9 -0.0244 0.2173 0.5443 0.067 Uiso calc R 1 H
C10 0.0037(5) 0.0798(3) 0.59761(15) 0.0596(8) Uani d . 1 C
C11 0.1688(5) 0.2646(3) 0.6022(2) 0.0810(12) Uani d . 1 C
H11A 0.2002 0.2484 0.6435 0.097 Uiso calc R 1 H
H11B 0.2601 0.2340 0.5766 0.097 Uiso calc R 1 H
C12 0.1649(5) 0.3896(3) 0.5938(2) 0.0758(11) Uani d . 1 C
H12A 0.1529 0.4066 0.5514 0.091 Uiso calc R 1 H
H12B 0.2753 0.4208 0.6078 0.091 Uiso calc R 1 H
C13 0.0132(4) 0.4417(3) 0.62837(15) 0.0571(8) Uani d . 1 C
C14 -0.1553(5) 0.3866(3) 0.60524(18) 0.0637(9) Uani d . 1 C
H14 -0.1529 0.3941 0.5614 0.076 Uiso calc R 1 H
C15 -0.3033(6) 0.4615(4) 0.6272(3) 0.0994(16) Uani d . 1 C
H15A -0.3392 0.4413 0.6677 0.119 Uiso calc R 1 H
H15B -0.4047 0.4566 0.6008 0.119 Uiso calc R 1 H
C16 -0.2251(5) 0.5780(4) 0.6262(3) 0.0921(14) Uani d . 1 C
H16A -0.2421 0.6139 0.6648 0.111 Uiso calc R 1 H
H16B -0.2815 0.6223 0.5953 0.111 Uiso calc R 1 H
C17 -0.0263(5) 0.5651(3) 0.61260(18) 0.0660(9) Uani d . 1 C
H17 -0.0097 0.5744 0.5692 0.079 Uiso calc R 1 H
C18 0.0374(8) 0.4307(4) 0.69605(17) 0.0895(14) Uani d . 1 C
H18A 0.0436 0.3539 0.7067 0.134 Uiso calc R 1 H
H18B -0.0605 0.4644 0.7163 0.134 Uiso calc R 1 H
H18C 0.1445 0.4670 0.7079 0.134 Uiso calc R 1 H
C19 0.0495(9) 0.0513(4) 0.66325(19) 0.1026(18) Uani d . 1 C
H19A -0.0357 0.0844 0.6896 0.154 Uiso calc R 1 H
H19B 0.1647 0.0792 0.6727 0.154 Uiso calc R 1 H
H19C 0.0480 -0.0275 0.6684 0.154 Uiso calc R 1 H
C20 0.0852(6) 0.6496(3) 0.64385(19) 0.0695(10) Uani d . 1 C
O20 0.0333(5) 0.7118(3) 0.68249(16) 0.0976(11) Uani d . 1 O
C21 0.2763(5) 0.6557(3) 0.6228(2) 0.0751(11) Uani d . 1 C
H21A 0.3337 0.5859 0.6315 0.090 Uiso calc R 1 H
H21B 0.2782 0.6662 0.5796 0.090 Uiso calc R 1 H
O21 0.3734(4) 0.7424(2) 0.65043(13) 0.0786(8) Uani d . 1 O
C22 0.4392(7) 0.7221(5) 0.7056(2) 0.0902(13) Uani d . 1 C
O22 0.4175(6) 0.6354(4) 0.73041(18) 0.1218(13) Uani d . 1 O
C23 0.5438(10) 0.8178(6) 0.7272(3) 0.133(2) Uani d . 1 C
H23A 0.5586 0.8127 0.7700 0.200 Uiso calc R 1 H
H23B 0.4832 0.8852 0.7175 0.200 Uiso calc R 1 H
H23C 0.6572 0.8176 0.7081 0.200 Uiso calc R 1 H

loop_
_atom_site_aniso_label
_atom_site_aniso_U_11
_atom_site_aniso_U_22
_atom_site_aniso_U_33
_atom_site_aniso_U_12
_atom_site_aniso_U_13
_atom_site_aniso_U_23
C1 0.063(2) 0.063(2) 0.114(3) 0.0026(19) 0.004(2) -0.013(2)
C2 0.079(3) 0.065(2) 0.111(3) 0.002(2) -0.008(3) -0.017(2)
C3 0.094(3) 0.0577(19) 0.071(2) -0.005(2) -0.011(2) -0.0003(17)
O3 0.121(3) 0.0721(19) 0.116(2) -0.007(2) -0.025(2) -0.0190(17)
C4 0.072(2) 0.070(2) 0.096(3) -0.010(2) -0.008(2) -0.004(2)
C5 0.061(2) 0.066(2) 0.078(2) -0.0097(18) 0.0030(19) 0.0033(18)
C6 0.071(3) 0.082(3) 0.160(5) -0.019(2) 0.028(3) -0.016(3)
C7 0.048(2) 0.082(3) 0.159(5) -0.005(2) 0.007(3) -0.021(3)
C8 0.0524(18) 0.068(2) 0.073(2) -0.0011(17) 0.0076(18) -0.0027(17)
C9 0.0464(17) 0.0599(17) 0.0602(17) 0.0023(15) -0.0011(16) -0.0021(15)
C10 0.061(2) 0.0593(17) 0.0587(17) -0.0002(16) -0.0076(17) 0.0003(15)
C11 0.0493(19) 0.064(2) 0.130(4) 0.0031(17) -0.006(2) -0.025(2)
C12 0.0502(19) 0.064(2) 0.113(3) -0.0029(17) 0.010(2) -0.020(2)
C13 0.0511(17) 0.0581(18) 0.0620(17) 0.0039(16) -0.0035(16) -0.0046(14)
C14 0.0472(17) 0.066(2) 0.078(2) 0.0070(16) 0.0016(17) -0.0035(17)
C15 0.055(2) 0.084(3) 0.159(5) 0.010(2) 0.015(3) -0.021(3)
C16 0.056(2) 0.076(2) 0.145(4) 0.018(2) 0.006(3) -0.008(3)
C17 0.0578(19) 0.064(2) 0.076(2) 0.0095(17) 0.0016(18) 0.0021(17)
C18 0.124(4) 0.076(2) 0.068(2) -0.005(3) -0.016(3) -0.0002(19)
C19 0.156(5) 0.075(3) 0.077(3) 0.007(3) -0.042(3) 0.011(2)
C20 0.072(2) 0.0567(19) 0.080(2) 0.0077(18) 0.007(2) -0.0041(18)
O20 0.092(2) 0.086(2) 0.114(2) 0.0083(18) 0.0190(19) -0.0350(18)
C21 0.070(2) 0.064(2) 0.092(3) -0.0043(19) 0.009(2) -0.016(2)
O21 0.0780(18) 0.0650(15) 0.0928(19) -0.0075(14) -0.0012(15) -0.0088(13)
C22 0.083(3) 0.102(3) 0.086(3) 0.006(3) -0.002(3) -0.008(3)
O22 0.121(3) 0.131(3) 0.114(3) 0.000(3) -0.007(2) 0.028(2)
C23 0.123(5) 0.149(5) 0.128(5) -0.023(4) -0.020(4) -0.048(4)

loop_
_atom_type_symbol
_atom_type_description
_atom_type_scat_dispersion_real
_atom_type_scat_dispersion_imag
_atom_type_scat_source
C C 0.0181 0.0000 'International Tables Vol C Tables 4.2.6.8 and 6.1.1.4'
H H 0.0000 0.0000 'International Tables Vol C Tables 4.2.6.8 and 6.1.1.4'
O O 0.0492 0.0000 'International Tables Vol C Tables 4.2.6.8 and 6.1.1.4'

loop_
_geom_angle_atom_site_label_1
_geom_angle_atom_site_label_2
_geom_angle_atom_site_label_3
_geom_angle
C2 C1 C10 113.3(4)
C2 C1 H1A 108.9
C10 C1 H1A 108.9
C2 C1 H1B 108.9
C10 C1 H1B 108.9
H1A C1 H1B 107.7
C3 C2 C1 111.5(4)
C3 C2 H2A 109.3
C1 C2 H2A 109.3
C3 C2 H2B 109.3
C1 C2 H2B 109.3
H2A C2 H2B 108.0
O3 C3 C4 121.7(4)
O3 C3 C2 121.8(4)
C4 C3 C2 116.5(3)
C5 C4 C3 124.7(4)
C5 C4 H4 117.6
C3 C4 H4 117.6
C4 C5 C6 121.9(4)
C4 C5 C10 121.1(4)
C6 C5 C10 116.7(3)
C5 C6 C7 112.6(4)
C5 C6 H6A 109.1
C7 C6 H6A 109.1
C5 C6 H6B 109.1
C7 C6 H6B 109.1
H6A C6 H6B 107.8
C8 C7 C6 109.8(4)
C8 C7 H7A 109.7
C6 C7 H7A 109.7
C8 C7 H7B 109.7
C6 C7 H7B 109.7
H7A C7 H7B 108.2
C14 C8 C9 108.7(3)
C14 C8 C7 112.2(3)
C9 C8 C7 108.8(3)
C14 C8 H8 109.0
C9 C8 H8 109.0
C7 C8 H8 109.0
C8 C9 C11 112.3(3)
C8 C9 C10 114.3(3)
C11 C9 C10 112.1(3)
C8 C9 H9 105.8
C11 C9 H9 105.8
C10 C9 H9 105.8
C5 C10 C1 108.5(3)
C5 C10 C19 107.1(4)
C1 C10 C19 111.0(4)
C5 C10 C9 109.6(3)
C1 C10 C9 109.1(3)
C19 C10 C9 111.6(3)
C12 C11 C9 114.1(3)
C12 C11 H11A 108.7
C9 C11 H11A 108.7
C12 C11 H11B 108.7
C9 C11 H11B 108.7
H11A C11 H11B 107.6
C11 C12 C13 111.4(4)
C11 C12 H12A 109.3
C13 C12 H12A 109.3
C11 C12 H12B 109.3
C13 C12 H12B 109.3
H12A C12 H12B 108.0
C18 C13 C12 111.8(4)
C18 C13 C14 113.3(3)
C12 C13 C14 106.4(3)
C18 C13 C17 109.2(3)
C12 C13 C17 115.3(3)
C14 C13 C17 100.4(3)
C15 C14 C8 119.7(4)
C15 C14 C13 104.4(3)
C8 C14 C13 113.3(3)
C15 C14 H14 106.2
C8 C14 H14 106.2
C13 C14 H14 106.2
C14 C15 C16 104.9(3)
C14 C15 H15A 110.8
C16 C15 H15A 110.8
C14 C15 H15B 110.8
C16 C15 H15B 110.8
H15A C15 H15B 108.8
C15 C16 C17 106.8(3)
C15 C16 H16A 110.4
C17 C16 H16A 110.4
C15 C16 H16B 110.4
C17 C16 H16B 110.4
H16A C16 H16B 108.6
C20 C17 C16 113.0(4)
C20 C17 C13 116.1(3)
C16 C17 C13 103.8(3)
C20 C17 H17 107.8
C16 C17 H17 107.8
C13 C17 H17 107.8
C13 C18 H18A 109.5
C13 C18 H18B 109.5
H18A C18 H18B 109.5
C13 C18 H18C 109.5
H18A C18 H18C 109.5
H18B C18 H18C 109.5
C10 C19 H19A 109.5
C10 C19 H19B 109.5
H19A C19 H19B 109.5
C10 C19 H19C 109.5
H19A C19 H19C 109.5
H19B C19 H19C 109.5
O20 C20 C17 124.8(4)
O20 C20 C21 119.9(4)
C17 C20 C21 115.3(3)
O21 C21 C20 113.4(3)
O21 C21 H21A 108.9
C20 C21 H21A 108.9
O21 C21 H21B 108.9
C20 C21 H21B 108.9
H21A C21 H21B 107.7
C22 O21 C21 116.8(4)
O22 C22 O21 122.0(5)
O22 C22 C23 127.4(5)
O21 C22 C23 110.6(5)
C22 C23 H23A 109.5
C22 C23 H23B 109.5
H23A C23 H23B 109.5
C22 C23 H23C 109.5
H23A C23 H23C 109.5
H23B C23 H23C 109.5

loop_
_geom_bond_atom_site_label_1
_geom_bond_atom_site_label_2
_geom_bond_distance
C1 C2 1.519(5)
C1 C10 1.524(6)
C1 H1A 0.970
C1 H1B 0.970
C2 C3 1.476(6)
C2 H2A 0.970
C2 H2B 0.970
C3 O3 1.218(4)
C3 C4 1.446(6)
C4 C5 1.351(6)
C4 H4 0.930
C5 C6 1.488(7)
C5 C10 1.522(5)
C6 C7 1.541(7)
C6 H6A 0.970
C6 H6B 0.970
C7 C8 1.525(6)
C7 H7A 0.970
C7 H7B 0.970
C8 C14 1.525(5)
C8 C9 1.526(5)
C8 H8 0.980
C9 C11 1.535(5)
C9 C10 1.558(5)
C9 H9 0.980
C10 C19 1.539(5)
C11 C12 1.523(5)
C11 H11A 0.970
C11 H11B 0.970
C12 C13 1.521(5)
C12 H12A 0.970
C12 H12B 0.970
C13 C18 1.521(5)
C13 C14 1.531(5)
C13 C17 1.563(5)
C14 C15 1.524(5)
C14 H14 0.980
C15 C16 1.530(7)
C15 H15A 0.970
C15 H15B 0.970
C16 C17 1.547(5)
C16 H16A 0.970
C16 H16B 0.970
C17 C20 1.497(6)
C17 H17 0.980
C18 H18A 0.960
C18 H18B 0.960
C18 H18C 0.960
C19 H19A 0.960
C19 H19B 0.960
C19 H19C 0.960
C20 O20 1.208(5)
C20 C21 1.526(6)
C21 O21 1.422(5)
C21 H21A 0.970
C21 H21B 0.970
O21 C22 1.346(6)
C22 O22 1.197(6)
C22 C23 1.484(8)
C23 H23A 0.960
C23 H23B 0.960
C23 H23C 0.960

loop_
_geom_torsion_atom_site_label_1
_geom_torsion_atom_site_label_2
_geom_torsion_atom_site_label_3
_geom_torsion_atom_site_label_4
_geom_torsion
C10 C1 C2 C3 56.0(6)
C1 C2 C3 O3 154.4(4)
C1 C2 C3 C4 -28.5(6)
O3 C3 C4 C5 176.4(4)
C2 C3 C4 C5 -0.7(6)
C3 C4 C5 C6 -170.4(5)
C3 C4 C5 C10 4.1(6)
C4 C5 C6 C7 -135.7(5)
C10 C5 C6 C7 49.5(7)
C5 C6 C7 C8 -55.9(7)
C6 C7 C8 C14 179.8(4)
C6 C7 C8 C9 59.5(5)
C14 C8 C9 C11 50.3(4)
C7 C8 C9 C11 172.7(4)
C14 C8 C9 C10 179.4(3)
C7 C8 C9 C10 -58.2(4)
C4 C5 C10 C1 21.7(5)
C6 C5 C10 C1 -163.5(4)
C4 C5 C10 C19 -98.2(4)
C6 C5 C10 C19 76.7(5)
C4 C5 C10 C9 140.6(4)
C6 C5 C10 C9 -44.6(5)
C2 C1 C10 C5 -51.1(5)
C2 C1 C10 C19 66.4(5)
C2 C1 C10 C9 -170.4(4)
C8 C9 C10 C5 49.1(4)
C11 C9 C10 C5 178.3(3)
C8 C9 C10 C1 167.7(3)
C11 C9 C10 C1 -63.1(4)
C8 C9 C10 C19 -69.4(4)
C11 C9 C10 C19 59.9(5)
C8 C9 C11 C12 -49.0(5)
C10 C9 C11 C12 -179.2(4)
C9 C11 C12 C13 53.2(5)
C11 C12 C13 C18 66.5(5)
C11 C12 C13 C14 -57.6(4)
C11 C12 C13 C17 -168.0(4)
C9 C8 C14 C15 176.1(4)
C7 C8 C14 C15 55.8(6)
C9 C8 C14 C13 -60.0(4)
C7 C8 C14 C13 179.7(3)
C18 C13 C14 C15 72.0(4)
C12 C13 C14 C15 -164.8(4)
C17 C13 C14 C15 -44.2(4)
C18 C13 C14 C8 -59.9(4)
C12 C13 C14 C8 63.3(4)
C17 C13 C14 C8 -176.2(3)
C8 C14 C15 C16 161.2(4)
C13 C14 C15 C16 33.1(5)
C14 C15 C16 C17 -8.1(6)
C15 C16 C17 C20 -145.7(4)
C15 C16 C17 C13 -19.1(6)
C18 C13 C17 C20 43.8(5)
C12 C13 C17 C20 -83.0(4)
C14 C13 C17 C20 163.1(3)
C18 C13 C17 C16 -80.9(4)
C12 C13 C17 C16 152.3(4)
C14 C13 C17 C16 38.4(4)
C16 C17 C20 O20 10.3(6)
C13 C17 C20 O20 -109.6(5)
C16 C17 C20 C21 -168.5(4)
C13 C17 C20 C21 71.7(5)
O20 C20 C21 O21 -3.3(6)
C17 C20 C21 O21 175.5(3)
C20 C21 O21 C22 82.1(5)
C21 O21 C22 O22 0.0(7)
C21 O21 C22 C23 177.4(4)

loop_
_cod_related_entry_id
_cod_related_entry_database
_cod_related_entry_code
1 ChemSpider 21173537
